data_1008536
loop_
_publ_author_name
'Le Page, Y'
'Bordet, P'
'Marezio, M'

_publ_section_title 'Valence ordering in V~5~O~9~ below 120K'
_journal_coden_ASTM JSSCBI
_journal_name_full 'Journal of Solid State Chemistry'
_journal_page_first 380
_journal_page_last 385
_journal_paper_doi 10.1016/0022-4596(91)90346-J
_journal_volume 92
_journal_year 1991
_chemical_formula_structural 'V5 O9'
_chemical_formula_sum 'O9 V5'
_chemical_name_systematic 'Vanadium oxide (5/9)'
_space_group_IT_number 2
_symmetry_cell_setting triclinic
_symmetry_Int_Tables_number 2
_symmetry_space_group_name_Hall '-P 1 (-1/2*x+1/2*z,-y,1/2*x+1/2*z)'
_symmetry_space_group_name_H-M 'B -1'
_cell_angle_alpha 91.91(2)
_cell_angle_beta 108.39(2)
_cell_angle_gamma 110.50(2)
_cell_formula_units_Z 4
_cell_length_a 7.002(2)
_cell_length_b 8.3516(20)
_cell_length_c 10.9052(23)
_cell_volume 559.4
_refine_ls_R_factor_all 0.028
_cod_database_code 1008536

loop_
_symmetry_equiv_pos_as_xyz
x,y,z
-x,-y,-z
1/2+x,y,1/2+z
1/2-x,-y,1/2-z

loop_
_atom_site_aniso_label
_atom_site_aniso_U_11
_atom_site_aniso_U_12
_atom_site_aniso_U_13
_atom_site_aniso_U_22
_atom_site_aniso_U_23
_atom_site_aniso_U_33
V1 0.0560(23) 0.0304(18) 0.0187(18) 0.0598(22) 0.0097(17) 0.0604(22)
V2 0.0484(17) 0.0218(13) 0.0222(13) 0.0491(16) 0.0133(12) 0.0529(15)
V3 0.0461(15) 0.0226(12) 0.0141(12) 0.0473(15) 0.0049(11) 0.0462(15)
V4 0.0517(23) 0.0259(18) 0.0279(18) 0.0539(22) 0.0230(17) 0.0605(22)
V5 0.0514(17) 0.0249(13) 0.0285(13) 0.0484(16) 0.0256(12) 0.0656(16)
V6 0.0417(15) 0.0149(12) 0.0183(12) 0.0478(15) 0.0080(11) 0.0431(15)
O1 0.073(7) 0.041(5) 0.038(5) 0.085(6) 0.031(5) 0.081(7)
O2 0.056(6) 0.025(5) 0.022(5) 0.065(6) 0.020(5) 0.069(6)
O3 0.064(6) 0.038(5) 0.036(5) 0.077(6) 0.031(5) 0.080(6)
O4 0.049(6) 0.029(5) 0.021(5) 0.066(6) 0.020(5) 0.060(6)
O5 0.076(7) 0.020(5) 0.027(5) 0.060(6) 0.007(5) 0.061(6)
O6 0.080(7) 0.029(5) 0.029(5) 0.068(6) 0.012(5) 0.065(6)
O7 0.063(6) 0.025(5) 0.028(5) 0.056(6) 0.012(5) 0.067(6)
O8 0.078(7) 0.023(5) 0.026(5) 0.067(6) 0.013(5) 0.058(6)
O9 0.076(7) 0.028(5) 0.023(5) 0.074(6) 0.018(5) 0.064(6)

loop_
_atom_site_label
_atom_site_type_symbol
_atom_site_symmetry_multiplicity
_atom_site_Wyckoff_symbol
_atom_site_fract_x
_atom_site_fract_y
_atom_site_fract_z
_atom_site_occupancy
_atom_site_attached_hydrogens
_atom_site_calc_flag
V1 V4+ 2 f 0.75 0. 0.75 1. 0 d
V2 V4+ 4 i 0.57992(7) 0.79196(5) 0.92499(4) 1. 0 d
V3 V4+ 4 i 0.43492(7) 0.57526(5) 0.11119(4) 1. 0 d
V4 V4+ 2 f 0.25 0. 0.75 1. 0 d
V5 V4+ 4 i 0.08668(7) 0.79704(5) 0.92329(4) 1. 0 d
V6 V4+ 4 i 0.93541(7) 0.57951(5) 0.10855(4) 1. 0 d
O1 O2- 4 i 0.4864(3) 0.92074(22) 0.29249(17) 1. 0 d
O2 O2- 4 i 0.3027(3) 0.67735(21) 0.45282(17) 1. 0 d
O3 O2- 4 i 0.3440(3) 0.86266(21) 0.87832(17) 1. 0 d
O4 O2- 4 i 0.1759(3) 0.63329(21) 0.04135(16) 1. 0 d
O5 O2- 4 i 0.2119(3) 0.97698(21) 0.06285(16) 1. 0 d
O6 O2- 4 i 0.0485(3) 0.75928(21) 0.23640(16) 1. 0 d
O7 O2- 4 i 0.8721(3) 0.54041(20) 0.40543(16) 1. 0 d
O8 O2- 4 i 0.6197(3) 0.80036(21) 0.10888(16) 1. 0 d
O9 O2- 4 i 0.4820(3) 0.58155(21) 0.28150(17) 1. 0 d

loop_
_atom_type_symbol
_atom_type_oxidation_number
V4+ 3.600
O2- -2.000
